data_7153399
loop_
_publ_author_name
'Banide, Emilie V.'
'O'Connor, Crystal'
'Fortune, Natasha'
'Ortin, Yannick'
'Milosevic, Sandra'
'M\"uller-Bunz, Helge'
'McGlinchey, Michael J.'

_publ_section_title
;
 Syntheses, X-ray crystal structures and reactivity of fluorenylidene- and
 dibenzosuberenylidene-allenes: convenient precursors to
 dispirotetracenes, di-indenotetracenes and
 2-phenyl-11bH-dibenz[cd,h]azulene.
;
_journal_issue 17
_journal_name_full 'Organic &amp; biomolecular chemistry'
_journal_page_first 3997
_journal_page_last 4010
_journal_paper_doi 10.1039/c004868b
_journal_volume 8
_journal_year 2010
_chemical_formula_moiety 'C24 H15 O F3'
_chemical_formula_sum 'C24 H15 F3 O'
_chemical_formula_weight 376.36
_chemical_name_systematic
;
?
;
_space_group_IT_number 14
_symmetry_cell_setting monoclinic
_symmetry_space_group_name_Hall '-P 2ybc'
_symmetry_space_group_name_H-M 'P 1 21/c 1'
_atom_sites_solution_hydrogens geom
_atom_sites_solution_primary direct
_atom_sites_solution_secondary difmap
_audit_creation_method SHELXL-97
_cell_angle_alpha 90.00
_cell_angle_beta 100.490(13)
_cell_angle_gamma 90.00
_cell_formula_units_Z 4
_cell_length_a 10.334(7)
_cell_length_b 8.900(5)
_cell_length_c 20.175(13)
_cell_measurement_reflns_used 4417
_cell_measurement_temperature 293(2)
_cell_measurement_theta_max 24.29
_cell_measurement_theta_min 2.51
_cell_volume 1825(2)
_computing_cell_refinement 'Bruker SAINT'
_computing_data_collection 'Bruker SMART'
_computing_data_reduction 'Bruker SAINT'
_computing_molecular_graphics 'Bruker SHELXTL'
_computing_publication_material 'Bruker SHELXTL'
_computing_structure_refinement 'SHELXL-97 (Sheldrick, 1997)'
_computing_structure_solution 'SHELXS-97 (Sheldrick, 1990)'
_diffrn_ambient_temperature 293(2)
_diffrn_detector_area_resol_mean 8.366
_diffrn_measured_fraction_theta_full 0.998
_diffrn_measured_fraction_theta_max 0.998
_diffrn_measurement_device_type 'CCD area detector'
_diffrn_measurement_method '\f and \w scans'
_diffrn_radiation_monochromator graphite
_diffrn_radiation_source 'sealed tube'
_diffrn_radiation_type MoK\a
_diffrn_radiation_wavelength 0.71073
_diffrn_reflns_av_R_equivalents 0.0199
_diffrn_reflns_av_sigmaI/netI 0.0158
_diffrn_reflns_limit_h_max 11
_diffrn_reflns_limit_h_min -11
_diffrn_reflns_limit_k_max 10
_diffrn_reflns_limit_k_min -10
_diffrn_reflns_limit_l_max 23
_diffrn_reflns_limit_l_min -22
_diffrn_reflns_number 12850
_diffrn_reflns_theta_full 24.00
_diffrn_reflns_theta_max 24.00
_diffrn_reflns_theta_min 2.00
_exptl_absorpt_coefficient_mu 0.104
_exptl_absorpt_correction_T_max 0.9846
_exptl_absorpt_correction_T_min 0.7410
_exptl_absorpt_correction_type multi-scan
_exptl_absorpt_process_details
;
SADABS v.2.10 (Bruker,2003) was used for absorption correction.
R(int) for selected reflections was 0.075 before and 0.018 after
correction. The Ratio of minimum to maximum transmission is 0.752541.
The \l/2 correction factor is 0.0015.
;
_exptl_crystal_colour colourless
_exptl_crystal_density_diffrn 1.370
_exptl_crystal_density_method 'not measured'
_exptl_crystal_description plate
_exptl_crystal_F_000 776
_exptl_crystal_size_max 0.60
_exptl_crystal_size_mid 0.50
_exptl_crystal_size_min 0.15
_refine_diff_density_max 0.128
_refine_diff_density_min -0.146
_refine_diff_density_rms 0.027
_refine_ls_extinction_method none
_refine_ls_goodness_of_fit_ref 1.040
_refine_ls_hydrogen_treatment constr
_refine_ls_matrix_type full
_refine_ls_number_parameters 281
_refine_ls_number_reflns 2856
_refine_ls_number_restraints 0
_refine_ls_restrained_S_all 1.040
_refine_ls_R_factor_all 0.0471
_refine_ls_R_factor_gt 0.0385
_refine_ls_shift/su_max 0.001
_refine_ls_shift/su_mean 0.000
_refine_ls_structure_factor_coef Fsqd
_refine_ls_weighting_details 'calc w=1/[\s^2^(Fo^2^)+(0.0516P)^2^+0.4104P] where P=(Fo^2^+2Fc^2^)/3'
_refine_ls_weighting_scheme calc
_refine_ls_wR_factor_gt 0.1001
_refine_ls_wR_factor_ref 0.1080
_reflns_number_gt 2370
_reflns_number_total 2856
_reflns_threshold_expression I>2\s(I)
_cod_data_source_file c004868b.txt
_cod_data_source_block mjm165(23c)
_cod_original_sg_symbol_H-M 'P 21/c'
_cod_original_formula_sum 'C24 H15 O F3'
_cod_database_code 7153399

loop_
_symmetry_equiv_pos_as_xyz
'x, y, z'
'-x, y+1/2, -z+1/2'
'-x, -y, -z'
'x, -y-1/2, z-1/2'

loop_
_atom_site_label
_atom_site_type_symbol
_atom_site_fract_x
_atom_site_fract_y
_atom_site_fract_z
_atom_site_U_iso_or_equiv
_atom_site_adp_type
_atom_site_occupancy
_atom_site_symmetry_multiplicity
_atom_site_calc_flag
_atom_site_refinement_flags
_atom_site_disorder_assembly
_atom_site_disorder_group
C1 C 0.1736(2) 1.0117(2) 0.93414(9) 0.0672(5) Uani 1 1 d . . .
H1 H 0.1223 1.0958 0.9383 0.081 Uiso 1 1 calc R . .
C2 C 0.3048(2) 1.0292(2) 0.93696(10) 0.0764(6) Uani 1 1 d . . .
H2 H 0.3427 1.1241 0.9436 0.092 Uiso 1 1 calc R . .
C3 C 0.38142(19) 0.9069(2) 0.92997(9) 0.0688(5) Uani 1 1 d . . .
H3 H 0.4710 0.9188 0.9304 0.083 Uiso 1 1 calc R . .
C4 C 0.32536(16) 0.76585(19) 0.92221(8) 0.0573(4) Uani 1 1 d . . .
H4 H 0.3781 0.6832 0.9176 0.069 Uiso 1 1 calc R . .
C4A C 0.19270(15) 0.74502(17) 0.92109(7) 0.0470(4) Uani 1 1 d . . .
C5 C 0.13838(15) 0.59067(17) 0.91795(8) 0.0493(4) Uani 1 1 d . . .
C5A C 0.03164(16) 0.55449(18) 0.86088(8) 0.0537(4) Uani 1 1 d . . .
C6 C 0.0476(2) 0.4368(2) 0.81804(9) 0.0707(5) Uani 1 1 d . . .
H6 H 0.1266 0.3840 0.8248 0.085 Uiso 1 1 calc R . .
C7 C -0.0507(3) 0.3968(3) 0.76593(10) 0.0888(7) Uani 1 1 d . . .
H7 H -0.0379 0.3187 0.7372 0.107 Uiso 1 1 calc R . .
C8 C -0.1674(2) 0.4722(3) 0.75652(11) 0.0895(7) Uani 1 1 d . . .
H8 H -0.2346 0.4453 0.7213 0.107 Uiso 1 1 calc R . .
C9 C -0.1859(2) 0.5869(2) 0.79853(10) 0.0762(6) Uani 1 1 d . . .
H9 H -0.2669 0.6355 0.7922 0.091 Uiso 1 1 calc R . .
C9A C -0.08637(16) 0.63298(19) 0.85072(8) 0.0578(4) Uani 1 1 d . . .
C10 C -0.11163(18) 0.7601(2) 0.89165(9) 0.0646(5) Uani 1 1 d . . .
H10 H -0.1986 0.7726 0.8967 0.078 Uiso 1 1 calc R . .
C11 C -0.02673(18) 0.8613(2) 0.92295(9) 0.0624(5) Uani 1 1 d . . .
H11 H -0.0626 0.9357 0.9465 0.075 Uiso 1 1 calc R . .
C11A C 0.11323(16) 0.87067(18) 0.92516(8) 0.0529(4) Uani 1 1 d . . .
C12 C 0.18838(16) 0.48232(18) 0.96069(8) 0.0565(4) Uani 1 1 d . . .
H12 H 0.1468 0.3895 0.9537 0.068 Uiso 1 1 calc R . .
C13 C 0.30010(16) 0.48916(18) 1.01725(8) 0.0554(4) Uani 1 1 d . . .
O O 0.37624(13) 0.38426(14) 1.02534(7) 0.0780(4) Uani 1 1 d . . .
C14 C 0.31831(15) 0.61620(17) 1.06631(8) 0.0506(4) Uani 1 1 d . . .
C15 C 0.21453(17) 0.6972(2) 1.08128(8) 0.0584(4) Uani 1 1 d . . .
H15 H 0.1301 0.6799 1.0574 0.070 Uiso 1 1 calc R . .
C16 C 0.23447(18) 0.8041(2) 1.13157(9) 0.0654(5) Uani 1 1 d . . .
H16 H 0.1633 0.8572 1.1421 0.079 Uiso 1 1 calc R . .
C17 C 0.35878(18) 0.8322(2) 1.16603(8) 0.0616(5) Uani 1 1 d . A .
C20 C 0.3823(3) 0.9451(3) 1.22156(12) 0.0858(6) Uani 1 1 d . . .
F1A F 0.2807(5) 0.9899(12) 1.2429(4) 0.139(4) Uani 0.571(14) 1 d P A 1
F2A F 0.4651(8) 0.9015(8) 1.2727(3) 0.126(3) Uani 0.571(14) 1 d P A 1
F3A F 0.4271(13) 1.0716(6) 1.2003(3) 0.135(3) Uani 0.571(14) 1 d P A 1
F1B F 0.5036(8) 1.002(2) 1.2305(8) 0.166(6) Uani 0.429(14) 1 d P A 2
F2B F 0.3046(16) 1.0512(12) 1.2153(5) 0.169(6) Uani 0.429(14) 1 d P A 2
F3B F 0.373(2) 0.8834(9) 1.2791(3) 0.188(7) Uani 0.429(14) 1 d P A 2
C18 C 0.46320(18) 0.7539(2) 1.15029(9) 0.0657(5) Uani 1 1 d . . .
H18 H 0.5481 0.7744 1.1729 0.079 Uiso 1 1 calc R A .
C19 C 0.44279(17) 0.6458(2) 1.10135(9) 0.0602(4) Uani 1 1 d . A .
H19 H 0.5140 0.5916 1.0916 0.072 Uiso 1 1 calc R . .

loop_
_atom_site_aniso_label
_atom_site_aniso_U_11
_atom_site_aniso_U_22
_atom_site_aniso_U_33
_atom_site_aniso_U_23
_atom_site_aniso_U_13
_atom_site_aniso_U_12
C1 0.0907(14) 0.0426(10) 0.0672(11) -0.0021(8) 0.0115(10) 0.0021(9)
C2 0.0966(16) 0.0557(12) 0.0735(12) -0.0019(9) 0.0064(10) -0.0216(11)
C3 0.0667(11) 0.0685(13) 0.0681(11) 0.0041(9) 0.0040(9) -0.0181(10)
C4 0.0576(10) 0.0559(10) 0.0566(9) 0.0045(8) 0.0056(7) -0.0002(8)
C4A 0.0551(9) 0.0433(9) 0.0404(8) 0.0015(6) 0.0029(6) 0.0003(7)
C5 0.0523(9) 0.0436(9) 0.0521(9) -0.0022(7) 0.0097(7) 0.0026(7)
C5A 0.0593(10) 0.0490(9) 0.0522(9) 0.0007(7) 0.0082(7) -0.0065(8)
C6 0.0791(12) 0.0678(12) 0.0657(11) -0.0159(9) 0.0146(9) -0.0073(10)
C7 0.1076(18) 0.0920(16) 0.0653(12) -0.0255(11) 0.0120(12) -0.0200(14)
C8 0.0972(17) 0.0971(17) 0.0644(12) -0.0038(12) -0.0118(11) -0.0280(14)
C9 0.0689(12) 0.0802(14) 0.0714(12) 0.0115(11) -0.0090(10) -0.0112(10)
C9A 0.0582(10) 0.0570(10) 0.0555(9) 0.0066(8) 0.0035(8) -0.0066(8)
C10 0.0548(10) 0.0706(12) 0.0686(11) 0.0086(9) 0.0116(8) 0.0113(9)
C11 0.0696(11) 0.0551(11) 0.0625(10) -0.0006(8) 0.0121(9) 0.0146(9)
C11A 0.0664(10) 0.0445(9) 0.0466(8) 0.0005(7) 0.0072(7) 0.0040(8)
C12 0.0598(10) 0.0396(9) 0.0685(10) -0.0014(8) 0.0073(8) -0.0018(7)
C13 0.0578(9) 0.0437(9) 0.0637(10) 0.0075(8) 0.0089(8) 0.0063(8)
O 0.0784(9) 0.0551(8) 0.0936(10) -0.0031(7) -0.0028(7) 0.0221(7)
C14 0.0553(9) 0.0448(9) 0.0510(9) 0.0106(7) 0.0079(7) 0.0068(7)
C15 0.0561(10) 0.0593(10) 0.0585(10) 0.0076(8) 0.0069(8) 0.0083(8)
C16 0.0679(11) 0.0666(12) 0.0631(11) 0.0047(9) 0.0153(9) 0.0222(9)
C17 0.0712(11) 0.0587(11) 0.0537(9) 0.0031(8) 0.0083(8) 0.0095(9)
C20 0.0954(18) 0.0848(17) 0.0739(15) -0.0128(12) 0.0062(13) 0.0151(15)
F1A 0.113(3) 0.198(8) 0.111(5) -0.068(5) 0.035(3) 0.033(3)
F2A 0.143(5) 0.131(5) 0.082(3) -0.037(3) -0.034(3) 0.044(4)
F3A 0.189(8) 0.081(3) 0.148(4) -0.043(2) 0.068(5) -0.029(3)
F1B 0.097(4) 0.187(11) 0.216(11) -0.133(10) 0.031(5) -0.030(5)
F2B 0.268(14) 0.118(6) 0.093(5) -0.045(4) -0.038(6) 0.116(7)
F3B 0.38(2) 0.131(5) 0.053(3) -0.003(3) 0.045(7) -0.009(10)
C18 0.0598(11) 0.0712(12) 0.0628(10) -0.0044(9) 0.0026(8) 0.0030(9)
C19 0.0550(10) 0.0617(11) 0.0628(10) 0.0003(8) 0.0078(8) 0.0099(8)

loop_
_atom_type_symbol
_atom_type_description
_atom_type_scat_dispersion_real
_atom_type_scat_dispersion_imag
_atom_type_scat_source
C C 0.0033 0.0016 'International Tables Vol C Tables 4.2.6.8 and 6.1.1.4'
H H 0.0000 0.0000 'International Tables Vol C Tables 4.2.6.8 and 6.1.1.4'
O O 0.0106 0.0060 'International Tables Vol C Tables 4.2.6.8 and 6.1.1.4'
F F 0.0171 0.0103 'International Tables Vol C Tables 4.2.6.8 and 6.1.1.4'

loop_
_geom_angle_atom_site_label_1
_geom_angle_atom_site_label_2
_geom_angle_atom_site_label_3
_geom_angle
C2 C1 C11A 121.87(18)
C2 C1 H1 119.1
C11A C1 H1 119.1
C1 C2 C3 119.79(18)
C1 C2 H2 120.1
C3 C2 H2 120.1
C2 C3 C4 119.80(19)
C2 C3 H3 120.1
C4 C3 H3 120.1
C3 C4 C4A 121.31(17)
C3 C4 H4 119.3
C4A C4 H4 119.3
C4 C4A C11A 118.94(15)
C4 C4A C5 119.55(14)
C11A C4A C5 121.47(15)
C12 C5 C5A 119.51(15)
C12 C5 C4A 122.95(15)
C5A C5 C4A 117.31(13)
C6 C5A C9A 119.29(16)
C6 C5A C5 119.57(16)
C9A C5A C5 121.10(15)
C7 C6 C5A 121.2(2)
C7 C6 H6 119.4
C5A C6 H6 119.4
C8 C7 C6 119.5(2)
C8 C7 H7 120.2
C6 C7 H7 120.2
C9 C8 C7 120.21(19)
C9 C8 H8 119.9
C7 C8 H8 119.9
C8 C9 C9A 121.5(2)
C8 C9 H9 119.2
C9A C9 H9 119.2
C5A C9A C9 118.12(18)
C5A C9A C10 123.53(15)
C9 C9A C10 118.35(18)
C11 C10 C9A 128.66(17)
C11 C10 H10 115.7
C9A C10 H10 115.7
C10 C11 C11A 128.59(17)
C10 C11 H11 115.7
C11A C11 H11 115.7
C1 C11A C4A 118.18(16)
C1 C11A C11 118.51(15)
C4A C11A C11 123.27(15)
C5 C12 C13 129.00(16)
C5 C12 H12 115.5
C13 C12 H12 115.5
O C13 C12 118.13(16)
O C13 C14 119.59(15)
C12 C13 C14 122.21(14)
C15 C14 C19 118.82(16)
C15 C14 C13 122.38(15)
C19 C14 C13 118.63(15)
C14 C15 C16 120.46(17)
C14 C15 H15 119.8
C16 C15 H15 119.8
C17 C16 C15 120.04(16)
C17 C16 H16 120.0
C15 C16 H16 120.0
C16 C17 C18 119.76(17)
C16 C17 C20 120.94(18)
C18 C17 C20 119.29(18)
F1A C20 F2A 107.2(4)
F2B C20 F3B 105.4(6)
F1A C20 F3A 101.7(4)
F2A C20 F3A 107.4(4)
F2B C20 F1B 107.4(7)
F3B C20 F1B 104.9(6)
F2B C20 C17 115.2(4)
F1A C20 C17 115.8(3)
F2A C20 C17 113.4(3)
F3B C20 C17 110.9(4)
F3A C20 C17 110.4(3)
F1B C20 C17 112.3(3)
C19 C18 C17 120.06(17)
C19 C18 H18 120.0
C17 C18 H18 120.0
C18 C19 C14 120.83(16)
C18 C19 H19 119.6
C14 C19 H19 119.6

loop_
_geom_bond_atom_site_label_1
_geom_bond_atom_site_label_2
_geom_bond_distance
C1 C2 1.356(3)
C1 C11A 1.399(3)
C1 H1 0.9300
C2 C3 1.368(3)
C2 H2 0.9300
C3 C4 1.379(3)
C3 H3 0.9300
C4 C4A 1.380(2)
C4 H4 0.9300
C4A C11A 1.399(2)
C4A C5 1.481(2)
C5 C12 1.333(2)
C5 C5A 1.478(2)
C5A C6 1.387(2)
C5A C9A 1.388(2)
C6 C7 1.369(3)
C6 H6 0.9300
C7 C8 1.363(3)
C7 H7 0.9300
C8 C9 1.362(3)
C8 H8 0.9300
C9 C9A 1.393(3)
C9 H9 0.9300
C9A C10 1.452(3)
C10 C11 1.333(3)
C10 H10 0.9300
C11 C11A 1.441(3)
C11 H11 0.9300
C12 C13 1.469(2)
C12 H12 0.9300
C13 O 1.213(2)
C13 C14 1.492(2)
C14 C15 1.371(2)
C14 C19 1.376(2)
C15 C16 1.379(3)
C15 H15 0.9300
C16 C17 1.368(3)
C16 H16 0.9300
C17 C18 1.369(3)
C17 C20 1.492(3)
C20 F2B 1.231(7)
C20 F1A 1.269(5)
C20 F2A 1.275(6)
C20 F3B 1.302(7)
C20 F3A 1.319(5)
C20 F1B 1.335(7)
C18 C19 1.368(3)
C18 H18 0.9300
C19 H19 0.9300

loop_
_geom_torsion_atom_site_label_1
_geom_torsion_atom_site_label_2
_geom_torsion_atom_site_label_3
_geom_torsion_atom_site_label_4
_geom_torsion
C11A C1 C2 C3 0.9(3)
C1 C2 C3 C4 -2.0(3)
C2 C3 C4 C4A 0.2(3)
C3 C4 C4A C11A 2.6(2)
C3 C4 C4A C5 -175.30(15)
C4 C4A C5 C12 52.1(2)
C11A C4A C5 C12 -125.82(18)
C4 C4A C5 C5A -122.42(16)
C11A C4A C5 C5A 59.7(2)
C12 C5 C5A C6 -52.3(2)
C4A C5 C5A C6 122.36(18)
C12 C5 C5A C9A 125.40(18)
C4A C5 C5A C9A -59.9(2)
C9A C5A C6 C7 0.1(3)
C5 C5A C6 C7 177.87(18)
C5A C6 C7 C8 -1.1(3)
C6 C7 C8 C9 0.2(4)
C7 C8 C9 C9A 1.7(3)
C6 C5A C9A C9 1.8(2)
C5 C5A C9A C9 -175.99(16)
C6 C5A C9A C10 -178.40(16)
C5 C5A C9A C10 3.9(3)
C8 C9 C9A C5A -2.7(3)
C8 C9 C9A C10 177.46(18)
C5A C9A C10 C11 30.7(3)
C9 C9A C10 C11 -149.45(19)
C9A C10 C11 C11A -0.8(3)
C2 C1 C11A C4A 1.9(3)
C2 C1 C11A C11 179.77(17)
C4 C4A C11A C1 -3.7(2)
C5 C4A C11A C1 174.26(15)
C4 C4A C11A C11 178.63(14)
C5 C4A C11A C11 -3.5(2)
C10 C11 C11A C1 152.52(19)
C10 C11 C11A C4A -29.8(3)
C5A C5 C12 C13 174.90(16)
C4A C5 C12 C13 0.5(3)
C5 C12 C13 O -138.43(19)
C5 C12 C13 C14 44.7(3)
O C13 C14 C15 -148.36(17)
C12 C13 C14 C15 28.5(2)
O C13 C14 C19 26.8(2)
C12 C13 C14 C19 -156.40(16)
C19 C14 C15 C16 -1.4(2)
C13 C14 C15 C16 173.77(15)
C14 C15 C16 C17 1.3(3)
C15 C16 C17 C18 0.1(3)
C15 C16 C17 C20 -178.72(19)
C16 C17 C20 F2B -31.0(12)
C18 C17 C20 F2B 150.1(11)
C16 C17 C20 F1A 13.1(7)
C18 C17 C20 F1A -165.7(7)
C16 C17 C20 F2A 137.6(6)
C18 C17 C20 F2A -41.2(7)
C16 C17 C20 F3B 88.5(12)
C18 C17 C20 F3B -90.3(12)
C16 C17 C20 F3A -101.7(7)
C18 C17 C20 F3A 79.4(7)
C16 C17 C20 F1B -154.4(11)
C18 C17 C20 F1B 26.8(12)
C16 C17 C18 C19 -1.5(3)
C20 C17 C18 C19 177.39(19)
C17 C18 C19 C14 1.4(3)
C15 C14 C19 C18 0.0(3)
C13 C14 C19 C18 -175.31(15)
